data_1553792
loop_
_publ_author_name
'Li, Bin'
'Zhang, Mingkai'
'Huang, Xulun'
'Gu, Zhenhua'

_publ_section_title
;
 Synthesis of 2,3-dihydro-1H-phosphindole-1-oxides via the t-BuLi-mediated
 rearrangement of vinyl bromides and phosphine oxides
;
_journal_issue 9
_journal_name_full 'Organic Chemistry Frontiers'
_journal_page_first 1854
_journal_paper_doi 10.1039/C7QO00310B
_journal_volume 4
_journal_year 2017
_chemical_absolute_configuration unk
_chemical_formula_sum 'C33 H27 O2 P'
_chemical_formula_weight 486.51
_space_group_crystal_system orthorhombic
_space_group_IT_number 19
_space_group_name_Hall 'P 2ac 2ab'
_space_group_name_H-M_alt 'P 21 21 21'
_atom_sites_solution_hydrogens geom
_audit_creation_method SHELXL-2013
_audit_update_record
;
2017-03-25 deposited with the CCDC.
2017-06-19 downloaded from the CCDC.
;
_cell_angle_alpha 90
_cell_angle_beta 90
_cell_angle_gamma 90
_cell_formula_units_Z 4
_cell_length_a 9.0757(2)
_cell_length_b 10.4623(2)
_cell_length_c 26.2445(5)
_cell_measurement_reflns_used 4615
_cell_measurement_temperature 290(2)
_cell_measurement_theta_max 71.1530
_cell_measurement_theta_min 4.8670
_cell_volume 2491.99(9)
_computing_cell_refinement 'CrysAlisPro (Agilent Technologies)'
_computing_data_collection 'CrysAlisPro (Agilent Technologies)'
_computing_data_reduction 'CrysAlisPro (Agilent Technologies)'
_computing_molecular_graphics 'Ortep-3 (L. J. Farrugia, 2001)'
_computing_publication_material SHELXL-2013
_computing_structure_refinement 'SHELXL-2013 (Sheldrick, 2013)'
_computing_structure_solution 'SHELXS-97 (Sheldrick, 1997)'
_diffrn_ambient_temperature 290(2)
_diffrn_detector_area_resol_mean 15.9149
_diffrn_measured_fraction_theta_full 0.996
_diffrn_measured_fraction_theta_max 0.971
_diffrn_measurement_device_type 'Gemini S Ultra, Agilent Technologies'
_diffrn_measurement_method '\w scans'
_diffrn_radiation_type CuK\a
_diffrn_radiation_wavelength 1.54184
_diffrn_reflns_av_R_equivalents 0.0182
_diffrn_reflns_av_unetI/netI 0.0271
_diffrn_reflns_Laue_measured_fraction_full 0.996
_diffrn_reflns_Laue_measured_fraction_max 0.971
_diffrn_reflns_limit_h_max 11
_diffrn_reflns_limit_h_min -7
_diffrn_reflns_limit_k_max 8
_diffrn_reflns_limit_k_min -12
_diffrn_reflns_limit_l_max 31
_diffrn_reflns_limit_l_min -18
_diffrn_reflns_number 6126
_diffrn_reflns_point_group_measured_fraction_full 0.909
_diffrn_reflns_point_group_measured_fraction_max 0.877
_diffrn_reflns_theta_full 67.684
_diffrn_reflns_theta_max 71.323
_diffrn_reflns_theta_min 4.550
_diffrn_source 'Enhance Ultra (Cu) X-ray Source'
_exptl_absorpt_coefficient_mu 1.199
_exptl_absorpt_correction_T_max 1.00000
_exptl_absorpt_correction_T_min 0.76887
_exptl_absorpt_correction_type multi-scan
_exptl_absorpt_process_details
;
CrysAlisPro 1.171.38.43f (Rigaku Oxford Diffraction, 2015)
Empirical absorption correction using spherical harmonics,
 implemented in SCALE3 ABSPACK scaling algorithm.
;
_exptl_crystal_colour colorless
_exptl_crystal_density_diffrn 1.297
_exptl_crystal_description block
_exptl_crystal_F_000 1024
_exptl_crystal_size_max 0.270
_exptl_crystal_size_mid 0.240
_exptl_crystal_size_min 0.220
_refine_diff_density_max 0.153
_refine_diff_density_min -0.209
_refine_diff_density_rms 0.033
_refine_ls_abs_structure_details
;
 Flack x determined using 1486 quotients [(I+)-(I-)]/[(I+)+(I-)]
 (Parsons and Flack (2004), Acta Cryst. A60, s61).
;
_refine_ls_abs_structure_Flack 0.136(12)
_refine_ls_extinction_method none
_refine_ls_goodness_of_fit_ref 1.046
_refine_ls_hydrogen_treatment constr
_refine_ls_matrix_type full
_refine_ls_number_parameters 326
_refine_ls_number_reflns 4244
_refine_ls_number_restraints 0
_refine_ls_restrained_S_all 1.046
_refine_ls_R_factor_all 0.0326
_refine_ls_R_factor_gt 0.0313
_refine_ls_shift/su_max 0.001
_refine_ls_shift/su_mean 0.000
_refine_ls_structure_factor_coef Fsqd
_refine_ls_weighting_details 'w=1/[\s^2^(Fo^2^)+(0.0524P)^2^+0.0971P] where P=(Fo^2^+2Fc^2^)/3'
_refine_ls_weighting_scheme calc
_refine_ls_wR_factor_gt 0.0828
_refine_ls_wR_factor_ref 0.0843
_reflns_Friedel_coverage 0.579
_reflns_Friedel_fraction_full 0.792
_reflns_Friedel_fraction_max 0.751
_reflns_number_gt 4097
_reflns_number_total 4244
_reflns_threshold_expression 'I > 2\s(I)'
_cod_data_source_file c7qo00310b2.cif
_cod_data_source_block shelxl
_cod_database_code 1553792
_shelx_space_group_comment
;
The symmetry employed for this shelxl refinement is uniquely defined
by the following loop, which should always be used as a source of
symmetry information in preference to the above space-group names.
They are only intended as comments.
;
_shelx_estimated_absorpt_t_min 0.738
_shelx_estimated_absorpt_t_max 0.778
_shelxl_version_number 2013-4

loop_
_space_group_symop_operation_xyz
'x, y, z'
'-x+1/2, -y, z+1/2'
'-x, y+1/2, -z+1/2'
'x+1/2, -y+1/2, -z'

loop_
_atom_site_label
_atom_site_type_symbol
_atom_site_fract_x
_atom_site_fract_y
_atom_site_fract_z
_atom_site_U_iso_or_equiv
_atom_site_adp_type
_atom_site_occupancy
_atom_site_site_symmetry_order
_atom_site_calc_flag
_atom_site_refinement_flags_posn
_atom_site_refinement_flags_adp
P1 P 0.68932(6) 0.32070(5) 0.68056(2) 0.03887(14) Uani 1 1 d . .
O1 O 0.69631(19) 0.32686(17) 0.73701(6) 0.0531(4) Uani 1 1 d . .
O2 O 0.2339(2) 0.69065(19) 0.61155(8) 0.0654(5) Uani 1 1 d . .
C4 C 0.8344(2) 0.30512(19) 0.54930(8) 0.0368(4) Uani 1 1 d . .
C16 C 0.7637(3) 0.0118(2) 0.59451(9) 0.0408(5) Uani 1 1 d . .
C11 C 0.7588(2) 0.1377(2) 0.61580(8) 0.0371(4) Uani 1 1 d . .
C21 C 0.5501(2) 0.4286(2) 0.65722(8) 0.0400(5) Uani 1 1 d . .
C12 C 0.6581(2) 0.1661(2) 0.65315(8) 0.0389(4) Uani 1 1 d . .
C24 C 0.3349(2) 0.6054(2) 0.62942(9) 0.0446(5) Uani 1 1 d . .
C9 C 0.8684(2) 0.3435(2) 0.64671(8) 0.0380(4) Uani 1 1 d . .
C10 C 0.8629(2) 0.24488(19) 0.60127(8) 0.0357(4) Uani 1 1 d . .
H10 H 0.9612 0.2065 0.5994 0.043 Uiso 1 1 calc R U
C3 C 0.9118(2) 0.4179(2) 0.53790(9) 0.0426(5) Uani 1 1 d . .
C15 C 0.6588(3) -0.0793(2) 0.61244(9) 0.0455(5) Uani 1 1 d . .
C25 C 0.3894(3) 0.5181(2) 0.59409(9) 0.0478(5) Uani 1 1 d . .
H25 H 0.3537 0.5189 0.5609 0.057 Uiso 1 1 calc R U
C13 C 0.5541(3) 0.0753(2) 0.67017(9) 0.0460(5) Uani 1 1 d . .
H13 H 0.4852 0.0974 0.6949 0.055 Uiso 1 1 calc R U
C8 C 0.8888(3) 0.4813(2) 0.62708(9) 0.0456(5) Uani 1 1 d . .
H8A H 0.7937 0.5168 0.6179 0.055 Uiso 1 1 calc R U
H8B H 0.9305 0.5339 0.6539 0.055 Uiso 1 1 calc R U
C5 C 0.7481(3) 0.2490(2) 0.51175(9) 0.0434(5) Uani 1 1 d . .
H5 H 0.6935 0.1761 0.5192 0.052 Uiso 1 1 calc R U
C22 C 0.4928(3) 0.5145(2) 0.69226(9) 0.0489(5) Uani 1 1 d . .
H22 H 0.5274 0.5126 0.7256 0.059 Uiso 1 1 calc R U
C7 C 0.9905(3) 0.4831(2) 0.58076(10) 0.0484(6) Uani 1 1 d . .
H7A H 1.0139 0.5705 0.5715 0.058 Uiso 1 1 calc R U
H7B H 1.0816 0.4387 0.5884 0.058 Uiso 1 1 calc R U
C26 C 0.4953(3) 0.4307(2) 0.60771(9) 0.0443(5) Uani 1 1 d . .
H26 H 0.5304 0.3727 0.5838 0.053 Uiso 1 1 calc R U
C20 C 0.8669(3) -0.0264(2) 0.55754(10) 0.0495(6) Uani 1 1 d . .
H20 H 0.9367 0.0319 0.5460 0.059 Uiso 1 1 calc R U
C23 C 0.3857(3) 0.6033(2) 0.67919(10) 0.0496(5) Uani 1 1 d . .
H23 H 0.3489 0.6601 0.7033 0.059 Uiso 1 1 calc R U
C14 C 0.5552(3) -0.0442(2) 0.65036(10) 0.0513(6) Uani 1 1 d . .
H14 H 0.4871 -0.1041 0.6618 0.062 Uiso 1 1 calc R U
C2 C 0.9036(3) 0.4692(2) 0.48932(10) 0.0533(6) Uani 1 1 d . .
H2 H 0.9545 0.5441 0.4819 0.064 Uiso 1 1 calc R U
C6 C 0.7431(3) 0.3013(3) 0.46318(10) 0.0543(6) Uani 1 1 d . .
H6 H 0.6867 0.2623 0.4380 0.065 Uiso 1 1 calc R U
C1 C 0.8215(4) 0.4112(3) 0.45191(10) 0.0609(7) Uani 1 1 d . .
H1 H 0.8186 0.4455 0.4192 0.073 Uiso 1 1 calc R U
C28 C 0.9900(2) 0.3059(2) 0.68494(9) 0.0440(5) Uani 1 1 d . .
C17 C 0.6607(3) -0.2036(2) 0.59114(11) 0.0596(7) Uani 1 1 d . .
H17 H 0.5926 -0.2640 0.6022 0.072 Uiso 1 1 calc R U
C33 C 1.0495(3) 0.1835(2) 0.68757(11) 0.0541(6) Uani 1 1 d . .
H33 H 1.0153 0.1209 0.6654 0.065 Uiso 1 1 calc R U
C19 C 0.8666(4) -0.1477(2) 0.53821(11) 0.0616(7) Uani 1 1 d . .
H19 H 0.9365 -0.1717 0.5141 0.074 Uiso 1 1 calc R U
C18 C 0.7605(4) -0.2360(2) 0.55482(12) 0.0648(8) Uani 1 1 d . .
H18 H 0.7585 -0.3176 0.5408 0.078 Uiso 1 1 calc R U
C32 C 1.1587(3) 0.1529(3) 0.72257(12) 0.0654(7) Uani 1 1 d . .
H32 H 1.1973 0.0705 0.7232 0.078 Uiso 1 1 calc R U
C29 C 1.0425(3) 0.3940(3) 0.72029(12) 0.0631(7) Uani 1 1 d . .
H29 H 1.0034 0.4761 0.7206 0.076 Uiso 1 1 calc R U
C30 C 1.1512(4) 0.3625(4) 0.75494(13) 0.0780(9) Uani 1 1 d . .
H30 H 1.1847 0.4240 0.7778 0.094 Uiso 1 1 calc R U
C31 C 1.2102(3) 0.2424(3) 0.75610(13) 0.0711(8) Uani 1 1 d . .
H31 H 1.2840 0.2219 0.7793 0.085 Uiso 1 1 calc R U
C27 C 0.1599(3) 0.7699(3) 0.64755(15) 0.0756(9) Uani 1 1 d . .
H27A H 0.0855 0.8191 0.6304 0.113 Uiso 1 1 calc R U
H27B H 0.2296 0.8265 0.6633 0.113 Uiso 1 1 calc R U
H27C H 0.1146 0.7174 0.6732 0.113 Uiso 1 1 calc R U

loop_
_atom_site_aniso_label
_atom_site_aniso_U_11
_atom_site_aniso_U_22
_atom_site_aniso_U_33
_atom_site_aniso_U_23
_atom_site_aniso_U_13
_atom_site_aniso_U_12
P1 0.0423(3) 0.0415(3) 0.0328(3) -0.0003(2) -0.0005(2) -0.0003(2)
O1 0.0608(9) 0.0633(10) 0.0352(8) 0.0019(8) -0.0020(7) 0.0004(9)
O2 0.0621(10) 0.0620(10) 0.0721(12) -0.0091(10) -0.0210(10) 0.0133(9)
C4 0.0350(9) 0.0363(10) 0.0390(10) -0.0003(8) 0.0046(8) -0.0015(8)
C16 0.0480(11) 0.0341(9) 0.0405(11) 0.0046(9) -0.0065(9) -0.0039(9)
C11 0.0397(10) 0.0337(9) 0.0378(10) 0.0046(8) -0.0025(9) -0.0041(8)
C21 0.0427(11) 0.0423(10) 0.0351(11) -0.0027(9) 0.0019(9) -0.0014(9)
C12 0.0389(10) 0.0411(11) 0.0366(10) 0.0048(9) -0.0005(8) -0.0019(9)
C24 0.0376(10) 0.0424(11) 0.0539(13) -0.0025(9) -0.0054(10) -0.0028(9)
C9 0.0398(10) 0.0350(10) 0.0390(11) -0.0006(9) -0.0010(9) -0.0026(8)
C10 0.0367(10) 0.0312(9) 0.0393(11) -0.0008(8) 0.0012(8) -0.0032(8)
C3 0.0428(11) 0.0368(10) 0.0481(12) 0.0021(10) 0.0104(10) -0.0028(9)
C15 0.0510(12) 0.0367(10) 0.0488(12) 0.0099(9) -0.0108(11) -0.0063(10)
C25 0.0463(11) 0.0579(13) 0.0392(12) -0.0044(11) -0.0068(10) -0.0013(11)
C13 0.0425(11) 0.0518(12) 0.0437(12) 0.0094(10) 0.0032(10) -0.0067(10)
C8 0.0543(13) 0.0339(10) 0.0487(13) -0.0018(9) -0.0038(11) -0.0041(10)
C5 0.0451(11) 0.0411(11) 0.0441(12) 0.0024(10) 0.0006(10) -0.0020(9)
C22 0.0545(12) 0.0541(13) 0.0380(12) -0.0068(10) -0.0037(10) 0.0068(11)
C7 0.0467(11) 0.0371(10) 0.0613(15) 0.0035(10) 0.0018(11) -0.0129(10)
C26 0.0441(11) 0.0516(12) 0.0371(12) -0.0079(10) 0.0004(9) -0.0003(10)
C20 0.0620(14) 0.0371(11) 0.0494(13) 0.0032(10) 0.0024(12) -0.0004(10)
C23 0.0505(12) 0.0493(12) 0.0489(13) -0.0139(11) -0.0015(11) 0.0049(10)
C14 0.0488(12) 0.0487(13) 0.0565(15) 0.0159(11) -0.0026(11) -0.0140(11)
C2 0.0626(14) 0.0442(12) 0.0531(14) 0.0080(11) 0.0178(12) -0.0024(11)
C6 0.0641(14) 0.0552(14) 0.0437(12) 0.0007(11) -0.0076(11) 0.0013(12)
C1 0.0823(18) 0.0578(14) 0.0426(13) 0.0112(11) 0.0060(14) 0.0064(15)
C28 0.0386(9) 0.0466(11) 0.0468(12) 0.0009(11) -0.0050(10) -0.0054(9)
C17 0.0728(16) 0.0342(11) 0.0720(17) 0.0098(11) -0.0137(15) -0.0113(12)
C33 0.0539(12) 0.0486(12) 0.0599(15) 0.0036(12) -0.0118(12) -0.0022(11)
C19 0.0862(19) 0.0419(12) 0.0567(15) -0.0031(11) 0.0015(15) 0.0115(13)
C18 0.093(2) 0.0324(11) 0.0686(18) -0.0039(12) -0.0099(16) -0.0005(13)
C32 0.0585(15) 0.0661(16) 0.0717(18) 0.0128(15) -0.0113(14) 0.0083(13)
C29 0.0648(16) 0.0578(15) 0.0666(18) -0.0105(14) -0.0213(14) 0.0007(13)
C30 0.0738(19) 0.084(2) 0.076(2) -0.0090(17) -0.0357(18) -0.0070(17)
C31 0.0541(15) 0.089(2) 0.0703(19) 0.0074(17) -0.0226(14) 0.0005(15)
C27 0.0579(16) 0.0643(17) 0.104(3) -0.0248(17) -0.0204(17) 0.0166(14)

loop_
_atom_type_symbol
_atom_type_description
_atom_type_scat_dispersion_real
_atom_type_scat_dispersion_imag
_atom_type_scat_source
C C 0.0181 0.0091 'International Tables Vol C Tables 4.2.6.8 and 6.1.1.4'
H H 0.0000 0.0000 'International Tables Vol C Tables 4.2.6.8 and 6.1.1.4'
O O 0.0492 0.0322 'International Tables Vol C Tables 4.2.6.8 and 6.1.1.4'
P P 0.2955 0.4335 'International Tables Vol C Tables 4.2.6.8 and 6.1.1.4'

loop_
_geom_angle_atom_site_label_1
_geom_angle_atom_site_label_2
_geom_angle_atom_site_label_3
_geom_angle
O1 P1 C12 116.51(10)
O1 P1 C21 110.01(10)
C12 P1 C21 108.56(10)
O1 P1 C9 115.60(10)
C12 P1 C9 93.54(10)
C21 P1 C9 111.63(10)
C24 O2 C27 118.0(2)
C5 C4 C3 119.1(2)
C5 C4 C10 123.74(18)
C3 C4 C10 116.94(19)
C20 C16 C15 118.8(2)
C20 C16 C11 123.5(2)
C15 C16 C11 117.8(2)
C12 C11 C16 119.9(2)
C12 C11 C10 115.78(19)
C16 C11 C10 124.3(2)
C22 C21 C26 118.3(2)
C22 C21 P1 116.34(17)
C26 C21 P1 125.32(18)
C11 C12 C13 121.7(2)
C11 C12 P1 112.09(16)
C13 C12 P1 125.86(18)
O2 C24 C23 124.0(2)
O2 C24 C25 116.1(2)
C23 C24 C25 119.9(2)
C28 C9 C8 111.70(18)
C28 C9 C10 110.36(17)
C8 C9 C10 111.27(18)
C28 C9 P1 106.30(14)
C8 C9 P1 112.48(15)
C10 C9 P1 104.40(13)
C11 C10 C4 115.20(17)
C11 C10 C9 108.27(17)
C4 C10 C9 114.29(17)
C11 C10 H10 106.1
C4 C10 H10 106.1
C9 C10 H10 106.1
C2 C3 C4 119.6(2)
C2 C3 C7 122.8(2)
C4 C3 C7 117.4(2)
C17 C15 C14 121.6(2)
C17 C15 C16 118.4(2)
C14 C15 C16 120.0(2)
C26 C25 C24 120.8(2)
C26 C25 H25 119.6
C24 C25 H25 119.6
C14 C13 C12 119.6(2)
C14 C13 H13 120.2
C12 C13 H13 120.2
C7 C8 C9 110.47(18)
C7 C8 H8A 109.6
C9 C8 H8A 109.6
C7 C8 H8B 109.6
C9 C8 H8B 109.6
H8A C8 H8B 108.1
C6 C5 C4 120.2(2)
C6 C5 H5 119.9
C4 C5 H5 119.9
C21 C22 C23 122.2(2)
C21 C22 H22 118.9
C23 C22 H22 118.9
C3 C7 C8 107.73(18)
C3 C7 H7A 110.2
C8 C7 H7A 110.2
C3 C7 H7B 110.2
C8 C7 H7B 110.2
H7A C7 H7B 108.5
C25 C26 C21 120.2(2)
C25 C26 H26 119.9
C21 C26 H26 119.9
C19 C20 C16 121.3(2)
C19 C20 H20 119.4
C16 C20 H20 119.4
C24 C23 C22 118.5(2)
C24 C23 H23 120.8
C22 C23 H23 120.8
C13 C14 C15 120.9(2)
C13 C14 H14 119.5
C15 C14 H14 119.5
C1 C2 C3 121.1(2)
C1 C2 H2 119.5
C3 C2 H2 119.5
C1 C6 C5 120.5(2)
C1 C6 H6 119.8
C5 C6 H6 119.8
C2 C1 C6 119.5(2)
C2 C1 H1 120.2
C6 C1 H1 120.2
C33 C28 C29 116.3(2)
C33 C28 C9 123.0(2)
C29 C28 C9 120.7(2)
C18 C17 C15 121.0(2)
C18 C17 H17 119.5
C15 C17 H17 119.5
C32 C33 C28 121.5(3)
C32 C33 H33 119.3
C28 C33 H33 119.3
C20 C19 C18 119.8(3)
C20 C19 H19 120.1
C18 C19 H19 120.1
C17 C18 C19 120.7(2)
C17 C18 H18 119.6
C19 C18 H18 119.6
C31 C32 C33 120.7(3)
C31 C32 H32 119.6
C33 C32 H32 119.6
C30 C29 C28 121.7(3)
C30 C29 H29 119.1
C28 C29 H29 119.1
C31 C30 C29 120.9(3)
C31 C30 H30 119.6
C29 C30 H30 119.6
C30 C31 C32 118.8(3)
C30 C31 H31 120.6
C32 C31 H31 120.6
O2 C27 H27A 109.5
O2 C27 H27B 109.5
H27A C27 H27B 109.5
O2 C27 H27C 109.5
H27A C27 H27C 109.5
H27B C27 H27C 109.5

loop_
_geom_bond_atom_site_label_1
_geom_bond_atom_site_label_2
_geom_bond_distance
P1 O1 1.4844(16)
P1 C12 1.793(2)
P1 C21 1.801(2)
P1 C9 1.867(2)
O2 C24 1.362(3)
O2 C27 1.425(4)
C4 C5 1.389(3)
C4 C3 1.406(3)
C4 C10 1.524(3)
C16 C20 1.407(3)
C16 C15 1.427(3)
C16 C11 1.431(3)
C11 C12 1.373(3)
C11 C10 1.515(3)
C21 C22 1.387(3)
C21 C26 1.392(3)
C12 C13 1.411(3)
C24 C23 1.386(3)
C24 C25 1.393(3)
C9 C28 1.542(3)
C9 C8 1.543(3)
C9 C10 1.577(3)
C10 H10 0.9800
C3 C2 1.385(3)
C3 C7 1.497(3)
C15 C17 1.416(3)
C15 C14 1.417(4)
C25 C26 1.374(3)
C25 H25 0.9300
C13 C14 1.354(4)
C13 H13 0.9300
C8 C7 1.526(3)
C8 H8A 0.9700
C8 H8B 0.9700
C5 C6 1.388(3)
C5 H5 0.9300
C22 C23 1.388(3)
C22 H22 0.9300
C7 H7A 0.9700
C7 H7B 0.9700
C26 H26 0.9300
C20 C19 1.366(3)
C20 H20 0.9300
C23 H23 0.9300
C14 H14 0.9300
C2 C1 1.374(4)
C2 H2 0.9300
C6 C1 1.384(4)
C6 H6 0.9300
C1 H1 0.9300
C28 C33 1.391(4)
C28 C29 1.392(4)
C17 C18 1.358(4)
C17 H17 0.9300
C33 C32 1.389(4)
C33 H33 0.9300
C19 C18 1.404(4)
C19 H19 0.9300
C18 H18 0.9300
C32 C31 1.368(5)
C32 H32 0.9300
C29 C30 1.382(4)
C29 H29 0.9300
C30 C31 1.366(5)
C30 H30 0.9300
C31 H31 0.9300
C27 H27A 0.9600
C27 H27B 0.9600
C27 H27C 0.9600

loop_
_geom_torsion_atom_site_label_1
_geom_torsion_atom_site_label_2
_geom_torsion_atom_site_label_3
_geom_torsion_atom_site_label_4
_geom_torsion
C20 C16 C11 C12 -177.5(2)
C15 C16 C11 C12 1.7(3)
C20 C16 C11 C10 0.2(3)
C15 C16 C11 C10 179.5(2)
O1 P1 C21 C22 11.4(2)
C12 P1 C21 C22 139.94(19)
C9 P1 C21 C22 -118.34(19)
O1 P1 C21 C26 -167.6(2)
C12 P1 C21 C26 -39.0(2)
C9 P1 C21 C26 62.7(2)
C16 C11 C12 C13 -2.4(3)
C10 C11 C12 C13 179.7(2)
C16 C11 C12 P1 171.50(16)
C10 C11 C12 P1 -6.4(2)
O1 P1 C12 C11 -129.34(16)
C21 P1 C12 C11 105.86(17)
C9 P1 C12 C11 -8.37(17)
O1 P1 C12 C13 44.2(2)
C21 P1 C12 C13 -80.6(2)
C9 P1 C12 C13 165.2(2)
C27 O2 C24 C23 -9.7(4)
C27 O2 C24 C25 171.4(2)
O1 P1 C9 C28 24.10(17)
C12 P1 C9 C28 -97.60(15)
C21 P1 C9 C28 150.83(14)
O1 P1 C9 C8 -98.44(17)
C12 P1 C9 C8 139.86(16)
C21 P1 C9 C8 28.29(19)
O1 P1 C9 C10 140.79(13)
C12 P1 C9 C10 19.09(14)
C21 P1 C9 C10 -92.47(15)
C12 C11 C10 C4 -108.0(2)
C16 C11 C10 C4 74.2(3)
C12 C11 C10 C9 21.4(3)
C16 C11 C10 C9 -156.47(19)
C5 C4 C10 C11 -16.3(3)
C3 C4 C10 C11 169.75(18)
C5 C4 C10 C9 -142.6(2)
C3 C4 C10 C9 43.4(2)
C28 C9 C10 C11 89.0(2)
C8 C9 C10 C11 -146.42(19)
P1 C9 C10 C11 -24.85(19)
C28 C9 C10 C4 -141.13(17)
C8 C9 C10 C4 -16.5(2)
P1 C9 C10 C4 105.02(16)
C5 C4 C3 C2 -1.6(3)
C10 C4 C3 C2 172.7(2)
C5 C4 C3 C7 173.6(2)
C10 C4 C3 C7 -12.1(3)
C20 C16 C15 C17 -1.7(3)
C11 C16 C15 C17 179.0(2)
C20 C16 C15 C14 178.8(2)
C11 C16 C15 C14 -0.5(3)
O2 C24 C25 C26 177.9(2)
C23 C24 C25 C26 -1.1(4)
C11 C12 C13 C14 1.8(3)
P1 C12 C13 C14 -171.24(19)
C28 C9 C8 C7 87.3(2)
C10 C9 C8 C7 -36.5(2)
P1 C9 C8 C7 -153.24(16)
C3 C4 C5 C6 2.4(3)
C10 C4 C5 C6 -171.5(2)
C26 C21 C22 C23 -1.4(4)
P1 C21 C22 C23 179.6(2)
C2 C3 C7 C8 132.4(2)
C4 C3 C7 C8 -42.6(3)
C9 C8 C7 C3 67.7(2)
C24 C25 C26 C21 -0.2(4)
C22 C21 C26 C25 1.4(4)
P1 C21 C26 C25 -179.62(18)
C15 C16 C20 C19 1.0(4)
C11 C16 C20 C19 -179.7(2)
O2 C24 C23 C22 -177.7(2)
C25 C24 C23 C22 1.2(4)
C21 C22 C23 C24 0.0(4)
C12 C13 C14 C15 -0.5(4)
C17 C15 C14 C13 -179.6(2)
C16 C15 C14 C13 -0.1(4)
C4 C3 C2 C1 -0.3(4)
C7 C3 C2 C1 -175.2(2)
C4 C5 C6 C1 -1.3(4)
C3 C2 C1 C6 1.4(4)
C5 C6 C1 C2 -0.6(4)
C8 C9 C28 C33 -143.8(2)
C10 C9 C28 C33 -19.5(3)
P1 C9 C28 C33 93.1(2)
C8 C9 C28 C29 38.4(3)
C10 C9 C28 C29 162.8(2)
P1 C9 C28 C29 -84.6(3)
C14 C15 C17 C18 180.0(2)
C16 C15 C17 C18 0.5(4)
C29 C28 C33 C32 -2.0(4)
C9 C28 C33 C32 -179.9(2)
C16 C20 C19 C18 0.8(4)
C15 C17 C18 C19 1.4(4)
C20 C19 C18 C17 -2.1(4)
C28 C33 C32 C31 0.8(5)
C33 C28 C29 C30 2.1(4)
C9 C28 C29 C30 179.9(3)
C28 C29 C30 C31 -0.8(6)
C29 C30 C31 C32 -0.6(6)
C33 C32 C31 C30 0.6(5)
